data_7019138
loop_
_publ_author_name
'Liu, Zhong-Yi'
'Yang, En-Cui'
'Li, Li-Ly'
'Zhao, Xiao-Jun'

_publ_section_title
;
 A reversible SCSC transformation from a blue metamagnetic framework to a
 pink antiferromagnetic ordering layer exhibiting concomitant
 solvatochromic and solvatomagnetic effects.
;
_journal_issue 22
_journal_name_full 'Dalton transactions (Cambridge, England : 2003)'
_journal_page_first 6827
_journal_page_last 6832
_journal_paper_doi 10.1039/c2dt30245d
_journal_volume 41
_journal_year 2012
_chemical_formula_sum 'C10 H19.25 Co3 N5 O14.125 S'
_chemical_formula_weight 644.40
_chemical_name_systematic
;
?
;
_space_group_IT_number 14
_symmetry_cell_setting monoclinic
_symmetry_space_group_name_Hall '-P 2ybc'
_symmetry_space_group_name_H-M 'P 1 21/c 1'
_atom_sites_solution_hydrogens geom
_atom_sites_solution_primary direct
_atom_sites_solution_secondary difmap
_audit_creation_method SHELXL-97
_cell_angle_alpha 90.00
_cell_angle_beta 122.317(19)
_cell_angle_gamma 90.00
_cell_formula_units_Z 4
_cell_length_a 14.835(6)
_cell_length_b 7.831(3)
_cell_length_c 21.085(6)
_cell_measurement_reflns_used 4168
_cell_measurement_temperature 173(2)
_cell_measurement_theta_max 28.01
_cell_measurement_theta_min 2.29
_cell_volume 2070.1(14)
_computing_cell_refinement 'Bruker SAINT'
_computing_data_collection 'Bruker APEX2'
_computing_data_reduction 'Bruker SAINT'
_computing_molecular_graphics 'Bruker SHELXTL'
_computing_publication_material 'Bruker SHELXTL'
_computing_structure_refinement 'SHELXL-97 (Sheldrick, 1997)'
_computing_structure_solution 'SHELXS-97 (Sheldrick, 1990)'
_diffrn_ambient_temperature 173(2)
_diffrn_measured_fraction_theta_full 0.999
_diffrn_measured_fraction_theta_max 0.999
_diffrn_measurement_device_type 'Bruker APEX-II CCD'
_diffrn_measurement_method '\f and \w scans'
_diffrn_radiation_monochromator graphite
_diffrn_radiation_source 'fine-focus sealed tube'
_diffrn_radiation_type MoK\a
_diffrn_radiation_wavelength 0.71073
_diffrn_reflns_av_R_equivalents 0.0464
_diffrn_reflns_av_sigmaI/netI 0.0537
_diffrn_reflns_limit_h_max 17
_diffrn_reflns_limit_h_min -16
_diffrn_reflns_limit_k_max 7
_diffrn_reflns_limit_k_min -9
_diffrn_reflns_limit_l_max 18
_diffrn_reflns_limit_l_min -25
_diffrn_reflns_number 9760
_diffrn_reflns_theta_full 25.01
_diffrn_reflns_theta_max 25.01
_diffrn_reflns_theta_min 1.62
_diffrn_standards_number 0
_exptl_absorpt_coefficient_mu 2.560
_exptl_absorpt_correction_T_max 0.7320
_exptl_absorpt_correction_T_min 0.7001
_exptl_absorpt_correction_type multi-scan
_exptl_absorpt_process_details sadabs
_exptl_crystal_colour pink
_exptl_crystal_density_diffrn 2.068
_exptl_crystal_density_meas ?
_exptl_crystal_density_method 'not measured'
_exptl_crystal_description block
_exptl_crystal_F_000 1297
_exptl_crystal_size_max 0.15
_exptl_crystal_size_mid 0.14
_exptl_crystal_size_min 0.13
_refine_diff_density_max 0.759
_refine_diff_density_min -0.998
_refine_diff_density_rms 0.133
_refine_ls_extinction_method none
_refine_ls_goodness_of_fit_ref 1.031
_refine_ls_hydrogen_treatment constr
_refine_ls_matrix_type full
_refine_ls_number_parameters 316
_refine_ls_number_reflns 3653
_refine_ls_number_restraints 0
_refine_ls_restrained_S_all 1.031
_refine_ls_R_factor_all 0.0557
_refine_ls_R_factor_gt 0.0402
_refine_ls_shift/su_max 0.001
_refine_ls_shift/su_mean 0.000
_refine_ls_structure_factor_coef Fsqd
_refine_ls_weighting_details 'calc w=1/[\s^2^(Fo^2^)+(0.0599P)^2^+2.4221P] where P=(Fo^2^+2Fc^2^)/3'
_refine_ls_weighting_scheme calc
_refine_ls_wR_factor_gt 0.0989
_refine_ls_wR_factor_ref 0.1094
_reflns_number_gt 2942
_reflns_number_total 3653
_reflns_threshold_expression >2sigma(I)
_cod_data_source_file c2dt30245d.txt
_cod_data_source_block n120322b
_cod_depositor_comments
;
The following automatic conversions were performed:

'_symmetry_cell_setting' value 'Monoclinic' changed to 'monoclinic'
according to /home/saulius/struct/CIF-dictionaries/cif_core.dic
dictionary named 'cif_core.dic' version 2.4.1 from 2010-06-29.

Automatic conversion script
Id: cif_fix_values 1715 2011-07-08 13:25:40Z adriana 

The following automatic conversions were performed:

'_exptl_crystal_density_meas' value 'none' was changed to '?' - the
value is perceived as not measured.

Automatic conversion script
Id: cif_fix_values 3008 2015-01-20 13:52:24Z robertas 
;
_cod_original_cell_volume 2070.1(13)
_cod_original_sg_symbol_H-M P21/c
_cod_database_code 7019138

loop_
_symmetry_equiv_pos_as_xyz
'x, y, z'
'-x, y+1/2, -z+1/2'
'-x, -y, -z'
'x, -y-1/2, z-1/2'

loop_
_atom_site_label
_atom_site_type_symbol
_atom_site_fract_x
_atom_site_fract_y
_atom_site_fract_z
_atom_site_U_iso_or_equiv
_atom_site_adp_type
_atom_site_occupancy
_atom_site_symmetry_multiplicity
_atom_site_calc_flag
_atom_site_refinement_flags
_atom_site_disorder_assembly
_atom_site_disorder_group
Co1 Co 0.71912(4) 0.74452(7) 0.99604(3) 0.01370(17) Uani 1 1 d . . .
Co2 Co 0.03200(4) 1.30366(7) 0.50868(3) 0.01203(17) Uani 1 1 d . . .
Co3 Co 0.77175(4) 1.02291(7) 0.89213(3) 0.01335(17) Uani 1 1 d . . .
S1 S 0.21582(9) 0.67554(15) 0.83115(7) 0.0223(3) Uani 1 1 d . . .
O1 O 0.6024(2) 0.7637(4) 0.88376(17) 0.0186(7) Uani 1 1 d . . .
O2 O 0.6068(2) 1.0279(4) 0.84329(17) 0.0176(7) Uani 1 1 d . . .
O3 O 0.2610(2) 1.3333(4) 0.68180(17) 0.0196(7) Uani 1 1 d . . .
O4 O 0.1233(2) 1.1559(4) 0.60940(16) 0.0153(6) Uani 1 1 d . . .
O5 O 0.1021(2) 0.7158(4) 0.7880(2) 0.0284(8) Uani 1 1 d . . .
O6 O 0.2373(3) 0.4996(4) 0.8193(2) 0.0272(8) Uani 1 1 d . . .
O7 O 0.2685(3) 0.7173(4) 0.91139(19) 0.0273(8) Uani 1 1 d . . .
H9' H -0.0541 1.4871 0.3823 0.033 Uiso 1 1 d R . .
H8' H 0.8558 0.9807 1.0324 0.033 Uiso 1 1 d R . .
O8 O 0.8301(2) 0.8935(4) 0.99173(16) 0.0152(6) Uani 1 1 d . . .
O9 O -0.0666(2) 1.4766(3) 0.42422(16) 0.0130(6) Uani 1 1 d . . .
O10 O 0.6100(2) 0.5859(4) 1.00582(17) 0.0218(7) Uani 1 1 d . . .
H10A H 0.5952 0.6297 1.0355 0.026 Uiso 1 1 d R . .
H10B H 0.6494 0.5014 1.0278 0.026 Uiso 1 1 d R . .
O11 O 0.8305(2) 0.7273(4) 1.11491(17) 0.0186(7) Uani 1 1 d . . .
H11A H 0.8198 0.6757 1.1452 0.022 Uiso 1 1 d R . .
H11B H 0.8605 0.8200 1.1352 0.022 Uiso 1 1 d R . .
O12 O 0.6468(3) 0.9602(4) 1.01921(19) 0.0284(8) Uani 1 1 d . . .
H12A H 0.6862 1.0408 1.0460 0.034 Uiso 1 1 d R . .
H12B H 0.6267 0.9085 1.0445 0.034 Uiso 1 1 d R . .
N1 N -0.2251(2) 0.9825(4) 0.47742(19) 0.0119(7) Uani 1 1 d . . .
N2 N -0.1064(3) 1.1818(4) 0.4918(2) 0.0142(8) Uani 1 1 d . . .
N3 N -0.2103(3) 1.2406(4) 0.4371(2) 0.0147(8) Uani 1 1 d . . .
N4 N -0.0394(3) 0.9151(4) 0.55863(19) 0.0134(8) Uani 1 1 d . . .
H4A H 0.0249 0.9714 0.5831 0.016 Uiso 1 1 d R . .
H4B H -0.0516 0.8727 0.5940 0.016 Uiso 1 1 d R . .
N5 N -0.3868(3) 1.1258(5) 0.3867(2) 0.0173(8) Uani 1 1 d . . .
H5' H -0.4085 1.0173 0.3729 0.021 Uiso 1 1 d R . .
H5" H -0.4078 1.1958 0.3474 0.021 Uiso 1 1 d R . .
C1 C -0.1213(3) 1.0305(5) 0.5115(2) 0.0115(9) Uani 1 1 d . . .
C2 C -0.2759(3) 1.1179(5) 0.4325(2) 0.0135(9) Uani 1 1 d . . .
C3 C 0.4385(3) 0.9104(5) 0.8092(2) 0.0145(9) Uani 1 1 d . . .
C4 C 0.3812(3) 1.0397(5) 0.7576(2) 0.0140(9) Uani 1 1 d . . .
H4 H 0.4175 1.1200 0.7453 0.017 Uiso 1 1 calc R . .
C5 C 0.2709(3) 1.0523(6) 0.7237(2) 0.0150(9) Uani 1 1 d . . .
C6 C 0.2181(3) 0.9371(5) 0.7435(2) 0.0174(10) Uani 1 1 d . . .
H6 H 0.1430 0.9441 0.7207 0.021 Uiso 1 1 calc R . .
C7 C 0.2769(3) 0.8111(6) 0.7975(3) 0.0175(10) Uani 1 1 d . . .
C8 C 0.3864(3) 0.7958(6) 0.8295(2) 0.0173(10) Uani 1 1 d . . .
H8 H 0.4253 0.7078 0.8648 0.021 Uiso 1 1 calc R . .
C9 C 0.5586(3) 0.9011(6) 0.8483(2) 0.0161(10) Uani 1 1 d . . .
C10 C 0.2129(3) 1.1908(5) 0.6670(2) 0.0137(9) Uani 1 1 d . . .
O14 O 0.0350(3) 1.0024(4) 0.83190(19) 0.0274(8) Uani 1 1 d . . .
H14A H 0.0539 0.9211 0.8156 0.033 Uiso 1 1 d R . .
H14B H -0.0210 1.0433 0.7950 0.033 Uiso 1 1 d R . .
O13 O 0.4331(4) 0.2613(7) 0.9008(3) 0.0326(12) Uani 0.75 1 d P A 1
O13' O 0.4847(14) 0.195(2) 0.9379(9) 0.041(4) Uani 0.25 1 d P B 2
O15 O 0.395(2) 0.393(3) 0.8221(16) 0.031(7) Uani 0.13 1 d P C 2

loop_
_atom_site_aniso_label
_atom_site_aniso_U_11
_atom_site_aniso_U_22
_atom_site_aniso_U_33
_atom_site_aniso_U_23
_atom_site_aniso_U_13
_atom_site_aniso_U_12
Co1 0.0060(3) 0.0130(3) 0.0191(3) 0.0014(2) 0.0047(3) 0.0008(2)
Co2 0.0038(3) 0.0110(3) 0.0163(3) 0.0001(2) 0.0021(2) 0.0000(2)
Co3 0.0042(3) 0.0114(3) 0.0183(3) -0.0004(2) 0.0019(2) -0.0002(2)
S1 0.0153(6) 0.0236(6) 0.0270(7) 0.0049(5) 0.0107(5) -0.0035(5)
O1 0.0081(14) 0.0147(16) 0.0217(18) 0.0041(13) 0.0005(13) 0.0012(12)
O2 0.0098(14) 0.0134(16) 0.0248(18) 0.0007(13) 0.0060(13) -0.0004(12)
O3 0.0096(14) 0.0171(17) 0.0223(18) 0.0057(13) 0.0021(13) -0.0001(13)
O4 0.0073(14) 0.0137(15) 0.0180(16) 0.0009(12) 0.0022(13) -0.0002(12)
O5 0.0157(16) 0.0301(19) 0.040(2) 0.0059(16) 0.0151(16) -0.0012(14)
O6 0.0251(17) 0.0219(18) 0.036(2) 0.0034(15) 0.0173(17) -0.0030(14)
O7 0.0272(18) 0.032(2) 0.0240(19) 0.0023(15) 0.0147(16) -0.0054(15)
O8 0.0098(14) 0.0135(15) 0.0202(17) -0.0004(12) 0.0066(13) -0.0018(12)
O9 0.0040(13) 0.0153(15) 0.0149(16) -0.0010(12) 0.0018(12) 0.0001(11)
O10 0.0162(15) 0.0236(17) 0.0260(19) 0.0016(14) 0.0115(14) 0.0003(13)
O11 0.0148(15) 0.0183(17) 0.0193(17) 0.0003(13) 0.0068(14) -0.0046(12)
O12 0.0269(18) 0.0265(19) 0.033(2) -0.0014(15) 0.0171(16) 0.0040(15)
N1 0.0034(15) 0.0142(19) 0.0141(19) -0.0014(15) 0.0020(14) -0.0007(14)
N2 0.0072(16) 0.0150(19) 0.016(2) 0.0009(15) 0.0037(15) 0.0033(14)
N3 0.0046(16) 0.0113(18) 0.020(2) 0.0002(15) 0.0016(15) 0.0017(14)
N4 0.0069(16) 0.0141(18) 0.0152(19) 0.0000(15) 0.0033(15) -0.0016(14)
N5 0.0075(17) 0.0146(19) 0.022(2) 0.0031(16) 0.0028(16) 0.0011(15)
C1 0.0069(19) 0.010(2) 0.015(2) -0.0015(17) 0.0046(17) 0.0000(16)
C2 0.0084(19) 0.014(2) 0.016(2) -0.0029(18) 0.0052(18) -0.0016(17)
C3 0.0060(19) 0.015(2) 0.016(2) 0.0015(18) 0.0012(17) 0.0000(17)
C4 0.008(2) 0.015(2) 0.016(2) -0.0036(18) 0.0046(18) -0.0044(17)
C5 0.0089(19) 0.018(2) 0.011(2) -0.0008(18) 0.0009(17) 0.0004(17)
C6 0.008(2) 0.018(2) 0.021(2) 0.0022(19) 0.0038(19) -0.0013(17)
C7 0.011(2) 0.017(2) 0.018(2) 0.0037(18) 0.0034(18) -0.0022(18)
C8 0.009(2) 0.017(2) 0.015(2) 0.0031(18) -0.0002(18) 0.0020(17)
C9 0.007(2) 0.018(2) 0.016(2) -0.0012(18) 0.0017(18) 0.0031(18)
C10 0.0050(19) 0.013(2) 0.020(2) -0.0011(18) 0.0049(18) 0.0008(17)
O14 0.0214(17) 0.030(2) 0.0249(19) -0.0042(14) 0.0083(15) 0.0000(14)
O13 0.026(3) 0.038(3) 0.043(4) -0.011(3) 0.025(3) -0.006(2)
O13' 0.044(10) 0.046(10) 0.024(9) -0.017(8) 0.012(8) 0.022(9)
O15 0.023(14) 0.020(15) 0.035(17) -0.007(12) 0.005(12) 0.008(12)

loop_
_atom_type_symbol
_atom_type_description
_atom_type_scat_dispersion_real
_atom_type_scat_dispersion_imag
_atom_type_scat_source
C C 0.0033 0.0016 'International Tables Vol C Tables 4.2.6.8 and 6.1.1.4'
H H 0.0000 0.0000 'International Tables Vol C Tables 4.2.6.8 and 6.1.1.4'
N N 0.0061 0.0033 'International Tables Vol C Tables 4.2.6.8 and 6.1.1.4'
O O 0.0106 0.0060 'International Tables Vol C Tables 4.2.6.8 and 6.1.1.4'
S S 0.1246 0.1234 'International Tables Vol C Tables 4.2.6.8 and 6.1.1.4'
Co Co 0.3494 0.9721 'International Tables Vol C Tables 4.2.6.8 and 6.1.1.4'

loop_
_geom_angle_atom_site_label_1
_geom_angle_atom_site_label_2
_geom_angle_atom_site_label_3
_geom_angle
_geom_angle_site_symmetry_1
_geom_angle_site_symmetry_3
O8 Co1 O1 96.23(12) . .
O8 Co1 N1 93.88(12) . 4_676
O1 Co1 N1 91.16(13) . 4_676
O8 Co1 O10 177.22(12) . .
O1 Co1 O10 86.47(12) . .
N1 Co1 O10 85.42(13) 4_676 .
O8 Co1 O11 87.27(12) . .
O1 Co1 O11 175.27(12) . .
N1 Co1 O11 91.76(13) 4_676 .
O10 Co1 O11 90.06(12) . .
O8 Co1 O12 94.09(13) . .
O1 Co1 O12 89.36(12) . .
N1 Co1 O12 171.91(13) 4_676 .
O10 Co1 O12 86.56(13) . .
O11 Co1 O12 87.22(12) . .
O9 Co2 O9 81.44(12) . 3_586
O9 Co2 N2 88.53(12) . .
O9 Co2 N2 110.33(12) 3_586 .
O9 Co2 O4 167.73(11) . .
O9 Co2 O4 88.72(11) 3_586 .
N2 Co2 O4 88.02(12) . .
O9 Co2 O8 91.07(11) . 2_656
O9 Co2 O8 81.15(11) 3_586 2_656
N2 Co2 O8 168.30(12) . 2_656
O4 Co2 O8 94.67(11) . 2_656
O9 Co2 N4 101.69(12) . 3_576
O9 Co2 N4 164.07(11) 3_586 3_576
N2 Co2 N4 85.46(13) . 3_576
O4 Co2 N4 89.77(12) . 3_576
O8 Co2 N4 83.17(12) 2_656 3_576
O3 Co3 N3 161.73(14) 2_646 4_686
O3 Co3 O8 102.85(13) 2_646 .
N3 Co3 O8 95.39(14) 4_686 .
O3 Co3 O2 84.16(12) 2_646 .
N3 Co3 O2 92.26(12) 4_686 .
O8 Co3 O2 104.76(12) . .
O3 Co3 O9 90.69(11) 2_646 4_686
N3 Co3 O9 90.32(12) 4_686 4_686
O8 Co3 O9 83.59(11) . 4_686
O2 Co3 O9 170.97(12) . 4_686
O5 S1 O6 112.4(2) . .
O5 S1 O7 113.2(2) . .
O6 S1 O7 112.0(2) . .
O5 S1 C7 106.8(2) . .
O6 S1 C7 106.9(2) . .
O7 S1 C7 104.9(2) . .
C9 O1 Co1 126.1(3) . .
C9 O2 Co3 120.7(3) . .
C10 O3 Co3 125.8(3) . 2_656
C10 O4 Co2 128.2(3) . .
Co1 O8 Co3 114.46(13) . .
Co1 O8 Co2 126.49(14) . 2_646
Co3 O8 Co2 92.20(12) . 2_646
Co1 O8 H8' 107.3 . .
Co3 O8 H8' 107.4 . .
Co2 O8 H8' 107.3 2_646 .
Co2 O9 Co2 98.56(12) . 3_586
Co2 O9 Co3 115.58(13) . 4_485
Co2 O9 Co3 92.34(11) 3_586 4_485
Co2 O9 H9' 115.5 . .
Co2 O9 H9' 115.6 3_586 .
Co3 O9 H9' 115.6 4_485 .
Co1 O10 H10A 110.4 . .
Co1 O10 H10B 99.9 . .
H10A O10 H10B 107.0 . .
Co1 O11 H11A 125.3 . .
Co1 O11 H11B 114.1 . .
H11A O11 H11B 106.9 . .
Co1 O12 H12A 118.7 . .
Co1 O12 H12B 98.7 . .
H12A O12 H12B 107.0 . .
C2 N1 C1 101.8(3) . .
C2 N1 Co1 132.2(3) . 4_475
C1 N1 Co1 126.0(3) . 4_475
C1 N2 N3 104.9(3) . .
C1 N2 Co2 131.8(3) . .
N3 N2 Co2 121.7(3) . .
C2 N3 N2 104.9(3) . .
C2 N3 Co3 135.6(3) . 4_485
N2 N3 Co3 119.3(2) . 4_485
C1 N4 Co2 110.9(3) . 3_576
C1 N4 H4A 109.5 . .
Co2 N4 H4A 109.4 3_576 .
C1 N4 H4B 109.4 . .
Co2 N4 H4B 109.4 3_576 .
H4A N4 H4B 108.2 . .
C2 N5 H5' 105.6 . .
C2 N5 H5" 111.3 . .
H5' N5 H5" 112.9 . .
N2 C1 N1 114.6(4) . .
N2 C1 N4 125.0(3) . .
N1 C1 N4 120.1(3) . .
N3 C2 N1 113.8(4) . .
N3 C2 N5 124.3(4) . .
N1 C2 N5 121.9(4) . .
C8 C3 C4 120.1(4) . .
C8 C3 C9 119.2(4) . .
C4 C3 C9 120.6(4) . .
C3 C4 C5 120.6(4) . .
C3 C4 H4 119.7 . .
C5 C4 H4 119.7 . .
C4 C5 C6 119.5(4) . .
C4 C5 C10 118.3(4) . .
C6 C5 C10 122.1(4) . .
C5 C6 C7 119.4(4) . .
C5 C6 H6 120.3 . .
C7 C6 H6 120.3 . .
C8 C7 C6 120.9(4) . .
C8 C7 S1 117.9(3) . .
C6 C7 S1 121.1(3) . .
C7 C8 C3 119.4(4) . .
C7 C8 H8 120.3 . .
C3 C8 H8 120.3 . .
O2 C9 O1 125.6(4) . .
O2 C9 C3 118.1(4) . .
O1 C9 C3 116.3(4) . .
O4 C10 O3 126.3(4) . .
O4 C10 C5 118.1(4) . .
O3 C10 C5 115.6(4) . .
H14A O14 H14B 107.0 . .

loop_
_geom_bond_atom_site_label_1
_geom_bond_atom_site_label_2
_geom_bond_distance
_geom_bond_site_symmetry_2
Co1 O8 2.059(3) .
Co1 O1 2.060(3) .
Co1 N1 2.085(3) 4_676
Co1 O10 2.136(3) .
Co1 O11 2.145(3) .
Co1 O12 2.192(3) .
Co2 O9 2.088(3) .
Co2 O9 2.110(3) 3_586
Co2 N2 2.115(4) .
Co2 O4 2.147(3) .
Co2 O8 2.168(3) 2_656
Co2 N4 2.264(4) 3_576
Co3 O3 2.015(3) 2_646
Co3 N3 2.032(4) 4_686
Co3 O8 2.060(3) .
Co3 O2 2.088(3) .
Co3 O9 2.115(3) 4_686
S1 O5 1.460(3) .
S1 O6 1.465(3) .
S1 O7 1.472(4) .
S1 C7 1.772(5) .
O1 C9 1.272(5) .
O2 C9 1.260(5) .
O3 C10 1.270(5) .
O3 Co3 2.015(3) 2_656
O4 C10 1.261(5) .
O8 Co2 2.168(3) 2_646
O8 H8' 0.9985 .
O9 Co2 2.110(3) 3_586
O9 Co3 2.115(3) 4_485
O9 H9' 0.9992 .
O10 H10A 0.8400 .
O10 H10B 0.8399 .
O11 H11A 0.8400 .
O11 H11B 0.8400 .
O12 H12A 0.8398 .
O12 H12B 0.8402 .
N1 C2 1.351(5) .
N1 C1 1.357(5) .
N1 Co1 2.085(3) 4_475
N2 C1 1.313(5) .
N2 N3 1.420(5) .
N3 C2 1.333(5) .
N3 Co3 2.032(4) 4_485
N4 C1 1.411(5) .
N4 Co2 2.264(4) 3_576
N4 H4A 0.9190 .
N4 H4B 0.9194 .
N5 C2 1.395(5) .
N5 H5' 0.8999 .
N5 H5" 0.8999 .
C3 C8 1.392(6) .
C3 C4 1.395(6) .
C3 C9 1.513(5) .
C4 C5 1.395(6) .
C4 H4 0.9500 .
C5 C6 1.397(6) .
C5 C10 1.499(6) .
C6 C7 1.403(6) .
C6 H6 0.9500 .
C7 C8 1.392(6) .
C8 H8 0.9500 .
O14 H14A 0.8403 .
O14 H14B 0.8402 .

loop_
_geom_torsion_atom_site_label_1
_geom_torsion_atom_site_label_2
_geom_torsion_atom_site_label_3
_geom_torsion_atom_site_label_4
_geom_torsion
_geom_torsion_site_symmetry_1
_geom_torsion_site_symmetry_4
O8 Co1 O1 C9 -60.1(4) . .
N1 Co1 O1 C9 -154.1(4) 4_676 .
O10 Co1 O1 C9 120.5(4) . .
O11 Co1 O1 C9 77.7(15) . .
O12 Co1 O1 C9 33.9(4) . .
O3 Co3 O2 C9 63.8(3) 2_646 .
N3 Co3 O2 C9 -134.1(3) 4_686 .
O8 Co3 O2 C9 -38.0(3) . .
O9 Co3 O2 C9 119.3(7) 4_686 .
O9 Co2 O4 C10 -81.0(6) . .
O9 Co2 O4 C10 -44.4(3) 3_586 .
N2 Co2 O4 C10 -154.8(4) . .
O8 Co2 O4 C10 36.6(4) 2_656 .
N4 Co2 O4 C10 119.7(3) 3_576 .
O1 Co1 O8 Co3 10.61(16) . .
N1 Co1 O8 Co3 102.21(16) 4_676 .
O10 Co1 O8 Co3 177(49) . .
O11 Co1 O8 Co3 -166.21(15) . .
O12 Co1 O8 Co3 -79.19(15) . .
O1 Co1 O8 Co2 -102.28(17) . 2_646
N1 Co1 O8 Co2 -10.68(19) 4_676 2_646
O10 Co1 O8 Co2 65(3) . 2_646
O11 Co1 O8 Co2 80.90(17) . 2_646
O12 Co1 O8 Co2 167.92(17) . 2_646
O3 Co3 O8 Co1 -67.26(16) 2_646 .
N3 Co3 O8 Co1 113.78(15) 4_686 .
O2 Co3 O8 Co1 20.01(17) . .
O9 Co3 O8 Co1 -156.50(15) 4_686 .
O3 Co3 O8 Co2 64.91(12) 2_646 2_646
N3 Co3 O8 Co2 -114.05(12) 4_686 2_646
O2 Co3 O8 Co2 152.18(11) . 2_646
O9 Co3 O8 Co2 -24.33(11) 4_686 2_646
O9 Co2 O9 Co2 0.0 3_586 3_586
N2 Co2 O9 Co2 110.81(13) . 3_586
O4 Co2 O9 Co2 37.1(5) . 3_586
O8 Co2 O9 Co2 -80.88(12) 2_656 3_586
N4 Co2 O9 Co2 -164.13(11) 3_576 3_586
O9 Co2 O9 Co3 -96.76(16) 3_586 4_485
N2 Co2 O9 Co3 14.05(15) . 4_485
O4 Co2 O9 Co3 -59.7(5) . 4_485
O8 Co2 O9 Co3 -177.65(14) 2_656 4_485
N4 Co2 O9 Co3 99.11(15) 3_576 4_485
O9 Co2 N2 C1 163.1(4) . .
O9 Co2 N2 C1 -116.6(4) 3_586 .
O4 Co2 N2 C1 -28.7(4) . .
O8 Co2 N2 C1 74.9(8) 2_656 .
N4 Co2 N2 C1 61.2(4) 3_576 .
O9 Co2 N2 N3 0.1(3) . .
O9 Co2 N2 N3 80.4(3) 3_586 .
O4 Co2 N2 N3 168.3(3) . .
O8 Co2 N2 N3 -88.1(6) 2_656 .
N4 Co2 N2 N3 -101.8(3) 3_576 .
C1 N2 N3 C2 1.9(4) . .
Co2 N2 N3 C2 168.9(3) . .
C1 N2 N3 Co3 177.8(3) . 4_485
Co2 N2 N3 Co3 -15.3(4) . 4_485
N3 N2 C1 N1 -1.8(5) . .
Co2 N2 C1 N1 -166.8(3) . .
N3 N2 C1 N4 172.4(4) . .
Co2 N2 C1 N4 7.4(7) . .
C2 N1 C1 N2 0.9(5) . .
Co1 N1 C1 N2 -178.3(3) 4_475 .
C2 N1 C1 N4 -173.6(4) . .
Co1 N1 C1 N4 7.2(6) 4_475 .
Co2 N4 C1 N2 -105.7(4) 3_576 .
Co2 N4 C1 N1 68.3(4) 3_576 .
N2 N3 C2 N1 -1.5(5) . .
Co3 N3 C2 N1 -176.3(3) 4_485 .
N2 N3 C2 N5 177.8(4) . .
Co3 N3 C2 N5 3.0(7) 4_485 .
C1 N1 C2 N3 0.5(5) . .
Co1 N1 C2 N3 179.6(3) 4_475 .
C1 N1 C2 N5 -178.9(4) . .
Co1 N1 C2 N5 0.3(6) 4_475 .
C8 C3 C4 C5 -2.2(7) . .
C9 C3 C4 C5 -177.5(4) . .
C3 C4 C5 C6 1.9(7) . .
C3 C4 C5 C10 -178.3(4) . .
C4 C5 C6 C7 0.3(7) . .
C10 C5 C6 C7 -179.5(4) . .
C5 C6 C7 C8 -2.2(7) . .
C5 C6 C7 S1 173.8(3) . .
O5 S1 C7 C8 -179.2(4) . .
O6 S1 C7 C8 -58.7(4) . .
O7 S1 C7 C8 60.3(4) . .
O5 S1 C7 C6 4.6(5) . .
O6 S1 C7 C6 125.1(4) . .
O7 S1 C7 C6 -115.9(4) . .
C6 C7 C8 C3 1.9(7) . .
S1 C7 C8 C3 -174.2(3) . .
C4 C3 C8 C7 0.3(7) . .
C9 C3 C8 C7 175.6(4) . .
Co3 O2 C9 O1 2.3(6) . .
Co3 O2 C9 C3 -177.8(3) . .
Co1 O1 C9 O2 57.4(6) . .
Co1 O1 C9 C3 -122.6(3) . .
C8 C3 C9 O2 -163.0(4) . .
C4 C3 C9 O2 12.3(6) . .
C8 C3 C9 O1 17.0(6) . .
C4 C3 C9 O1 -167.7(4) . .
Co2 O4 C10 O3 11.3(6) . .
Co2 O4 C10 C5 -167.8(3) . .
Co3 O3 C10 O4 -17.0(6) 2_656 .
Co3 O3 C10 C5 162.1(3) 2_656 .
C4 C5 C10 O4 140.4(4) . .
C6 C5 C10 O4 -39.8(6) . .
C4 C5 C10 O3 -38.8(6) . .
C6 C5 C10 O3 141.1(4) . .
